data_1556009
loop_
_publ_author_name
'Halli, Juliette'
'Bolte, Michael'
'Bats, Jan'
'Manolikakes, Georg'

_publ_section_title
;
 Modular Two-Step Approach for the Stereodivergent Synthesis of
 1,3-Diamines with Three Continuous Stereocenters.
;
_journal_issue 3
_journal_name_full 'Organic letters'
_journal_page_first 674
_journal_page_last 677
_journal_paper_doi 10.1021/acs.orglett.6b03841
_journal_volume 19
_journal_year 2017
_chemical_formula_moiety 'C26 H30 N2 O3'
_chemical_formula_sum 'C26 H30 N2 O3'
_chemical_formula_weight 418.52
_space_group_crystal_system monoclinic
_space_group_IT_number 14
_space_group_name_Hall '-P 2yn'
_space_group_name_H-M_alt 'P 1 21/n 1'
_atom_sites_solution_hydrogens mixed
_audit_creation_method SHELXL-2014/6
_cell_angle_alpha 90
_cell_angle_beta 96.847(5)
_cell_angle_gamma 90
_cell_formula_units_Z 4
_cell_length_a 9.5688(6)
_cell_length_b 10.3956(4)
_cell_length_c 23.8948(15)
_cell_measurement_reflns_used 23426
_cell_measurement_temperature 173(2)
_cell_measurement_theta_max 26.66
_cell_measurement_theta_min 2.14
_cell_volume 2359.9(2)
_computing_cell_refinement 'X-Area (Stoe & Cie, 2001)'
_computing_data_collection 'X-Area (Stoe & Cie, 2001)'
_computing_data_reduction 'X-Area (Stoe & Cie, 2001)'
_computing_molecular_graphics 'XP in SHELXTL-Plus (Sheldrick, 2008)'
_computing_publication_material SHELXL
_computing_structure_refinement 'SHELXL-2014/6 (Sheldrick, 2014)'
_computing_structure_solution 'SHELXS (Sheldrick, 2008)'
_diffrn_ambient_temperature 173(2)
_diffrn_measured_fraction_theta_full 1.000
_diffrn_measured_fraction_theta_max 0.987
_diffrn_measurement_device_type 'STOE IPDS II two-circle-diffractometer'
_diffrn_measurement_method \w
_diffrn_radiation_type MoK\a
_diffrn_radiation_wavelength 0.71073
_diffrn_reflns_av_R_equivalents 0.0398
_diffrn_reflns_av_unetI/netI 0.0303
_diffrn_reflns_Laue_measured_fraction_full 1.000
_diffrn_reflns_Laue_measured_fraction_max 0.987
_diffrn_reflns_limit_h_max 11
_diffrn_reflns_limit_h_min -11
_diffrn_reflns_limit_k_max 12
_diffrn_reflns_limit_k_min -12
_diffrn_reflns_limit_l_max 29
_diffrn_reflns_limit_l_min -29
_diffrn_reflns_number 23426
_diffrn_reflns_point_group_measured_fraction_full 1.000
_diffrn_reflns_point_group_measured_fraction_max 0.987
_diffrn_reflns_theta_full 25.000
_diffrn_reflns_theta_max 26.275
_diffrn_reflns_theta_min 2.139
_diffrn_source 'Genix 3D I\mS microfocus X-ray source'
_exptl_absorpt_coefficient_mu 0.077
_exptl_absorpt_correction_T_max 1.000
_exptl_absorpt_correction_T_min 0.422
_exptl_absorpt_correction_type multi-scan
_exptl_absorpt_process_details 'X-Area (Stoe & Cie, 2001)'
_exptl_crystal_colour colourless
_exptl_crystal_density_diffrn 1.178
_exptl_crystal_description block
_exptl_crystal_F_000 896
_exptl_crystal_size_max 0.290
_exptl_crystal_size_mid 0.270
_exptl_crystal_size_min 0.190
_refine_diff_density_max 0.362
_refine_diff_density_min -0.304
_refine_diff_density_rms 0.037
_refine_ls_extinction_coef 0.0072(12)
_refine_ls_extinction_expression Fc^*^=kFc[1+0.001xFc^2^\l^3^/sin(2\q)]^-1/4^
_refine_ls_extinction_method SHELXL
_refine_ls_goodness_of_fit_ref 1.032
_refine_ls_hydrogen_treatment mixed
_refine_ls_matrix_type full
_refine_ls_number_parameters 290
_refine_ls_number_reflns 4712
_refine_ls_number_restraints 0
_refine_ls_restrained_S_all 1.032
_refine_ls_R_factor_all 0.0651
_refine_ls_R_factor_gt 0.0476
_refine_ls_shift/su_max 0.000
_refine_ls_shift/su_mean 0.000
_refine_ls_structure_factor_coef Fsqd
_refine_ls_weighting_details 'w=1/[\s^2^(Fo^2^)+(0.0589P)^2^+0.5724P] where P=(Fo^2^+2Fc^2^)/3'
_refine_ls_weighting_scheme calc
_refine_ls_wR_factor_gt 0.1111
_refine_ls_wR_factor_ref 0.1187
_reflns_Friedel_coverage 0.000
_reflns_number_gt 3719
_reflns_number_total 4712
_reflns_threshold_expression 'I > 2\s(I)'
_cod_data_source_file 12a.cif
_cod_data_source_block ma37
_cod_original_sg_symbol_H-M 'P 21/n'
_cod_database_code 1556009
_shelx_space_group_comment
; 
The symmetry employed for this shelxl refinement is uniquely defined 
by the following loop, which should always be used as a source of 
symmetry information in preference to the above space-group names. 
They are only intended as comments. 
;
_shelx_estimated_absorpt_t_min 0.978
_shelx_estimated_absorpt_t_max 0.986
_shelxl_version_number 2014/6

loop_
_space_group_symop_operation_xyz
'x, y, z'
'-x+1/2, y+1/2, -z+1/2'
'-x, -y, -z'
'x-1/2, -y-1/2, z-1/2'

loop_
_atom_site_label
_atom_site_type_symbol
_atom_site_fract_x
_atom_site_fract_y
_atom_site_fract_z
_atom_site_U_iso_or_equiv
_atom_site_adp_type
_atom_site_occupancy
_atom_site_site_symmetry_order
_atom_site_calc_flag
_atom_site_refinement_flags_posn
_atom_site_refinement_flags_adp
O1 O 0.16875(11) 0.23694(11) 0.23213(4) 0.0337(3) Uani 1 1 d . .
O2 O 0.63878(12) 0.40684(11) 0.20612(5) 0.0380(3) Uani 1 1 d . .
N1 N 0.40479(14) 0.26957(13) 0.24124(5) 0.0303(3) Uani 1 1 d . .
H1 H 0.476(2) 0.2910(19) 0.2249(8) 0.043(5) Uiso 1 1 d . .
N2 N 0.53909(13) 0.53703(13) 0.26665(5) 0.0298(3) Uani 1 1 d . .
H2 H 0.4841(19) 0.6051(19) 0.2694(7) 0.041(5) Uiso 1 1 d . .
C1 C 0.27872(15) 0.25681(14) 0.21082(6) 0.0286(3) Uani 1 1 d . .
C2 C 0.43338(16) 0.24778(15) 0.30193(6) 0.0304(3) Uani 1 1 d . .
H2A H 0.3475 0.2064 0.3140 0.036 Uiso 1 1 calc R U
C3 C 0.45582(15) 0.37470(15) 0.33508(6) 0.0294(3) Uani 1 1 d . .
H3 H 0.4839 0.3503 0.3753 0.035 Uiso 1 1 calc R U
C4 C 0.57689(15) 0.45940(15) 0.31742(6) 0.0303(3) Uani 1 1 d . .
H4 H 0.6558 0.4010 0.3101 0.036 Uiso 1 1 calc R U
C5 C 0.58040(15) 0.50921(15) 0.21635(7) 0.0313(3) Uani 1 1 d . .
C6 C 0.31849(16) 0.44952(17) 0.33375(7) 0.0361(4) Uani 1 1 d . .
H6A H 0.3355 0.5297 0.3551 0.054 Uiso 1 1 calc R U
H6B H 0.2824 0.4696 0.2946 0.054 Uiso 1 1 calc R U
H6C H 0.2492 0.3975 0.3507 0.054 Uiso 1 1 calc R U
C11 C 0.27672(16) 0.26552(16) 0.14795(6) 0.0321(3) Uani 1 1 d . .
C12 C 0.15351(18) 0.30436(19) 0.11567(7) 0.0428(4) Uani 1 1 d . .
H12 H 0.0742 0.3287 0.1337 0.051 Uiso 1 1 calc R U
C13 C 0.1457(2) 0.3079(2) 0.05748(8) 0.0579(6) Uani 1 1 d . .
H13 H 0.0616 0.3359 0.0357 0.069 Uiso 1 1 calc R U
C14 C 0.2598(2) 0.2708(3) 0.03089(8) 0.0623(6) Uani 1 1 d . .
H14 H 0.2542 0.2734 -0.0091 0.075 Uiso 1 1 calc R U
C15 C 0.3819(2) 0.2299(2) 0.06256(8) 0.0519(5) Uani 1 1 d . .
H15 H 0.4598 0.2028 0.0443 0.062 Uiso 1 1 calc R U
C16 C 0.39131(17) 0.22811(18) 0.12072(7) 0.0388(4) Uani 1 1 d . .
H16 H 0.4762 0.2013 0.1423 0.047 Uiso 1 1 calc R U
C21 C 0.55395(17) 0.14941(17) 0.31309(8) 0.0401(4) Uani 1 1 d . .
H21 H 0.6401 0.1879 0.2999 0.048 Uiso 1 1 calc R U
C22 C 0.5873(3) 0.1182(2) 0.37509(9) 0.0664(6) Uani 1 1 d . .
H22A H 0.6095 0.1977 0.3963 0.100 Uiso 1 1 calc R U
H22B H 0.5057 0.0766 0.3886 0.100 Uiso 1 1 calc R U
H22C H 0.6684 0.0600 0.3805 0.100 Uiso 1 1 calc R U
C23 C 0.5194(2) 0.02624(18) 0.27983(9) 0.0496(5) Uani 1 1 d . .
H23A H 0.4978 0.0469 0.2397 0.074 Uiso 1 1 calc R U
H23B H 0.6003 -0.0321 0.2851 0.074 Uiso 1 1 calc R U
H23C H 0.4377 -0.0154 0.2932 0.074 Uiso 1 1 calc R U
C41 C 0.63294(16) 0.55316(16) 0.36302(7) 0.0329(4) Uani 1 1 d . .
O42 O 0.62220(12) 0.51900(12) 0.41788(5) 0.0405(3) Uani 1 1 d . .
C43 C 0.67903(19) 0.61861(19) 0.45165(7) 0.0452(4) Uani 1 1 d . .
C44 C 0.72540(18) 0.71025(19) 0.41902(8) 0.0446(4) Uani 1 1 d . .
H44 H 0.7700 0.7884 0.4316 0.054 Uiso 1 1 calc R U
C45 C 0.69557(17) 0.66899(17) 0.36176(7) 0.0389(4) Uani 1 1 d . .
H45 H 0.7159 0.7144 0.3292 0.047 Uiso 1 1 calc R U
C46 C 0.6706(3) 0.6045(3) 0.51307(8) 0.0672(7) Uani 1 1 d . .
H46A H 0.7137 0.6796 0.5331 0.101 Uiso 1 1 calc R U
H46B H 0.7207 0.5265 0.5269 0.101 Uiso 1 1 calc R U
H46C H 0.5717 0.5982 0.5197 0.101 Uiso 1 1 calc R U
C51 C 0.55152(16) 0.61001(16) 0.17143(6) 0.0336(4) Uani 1 1 d . .
C52 C 0.5178(2) 0.5708(2) 0.11581(7) 0.0488(5) Uani 1 1 d . .
H52 H 0.5090 0.4817 0.1072 0.059 Uiso 1 1 calc R U
C53 C 0.4971(2) 0.6610(2) 0.07287(8) 0.0591(6) Uani 1 1 d . .
H53 H 0.4711 0.6338 0.0351 0.071 Uiso 1 1 calc R U
C54 C 0.5143(2) 0.7901(2) 0.08495(8) 0.0524(5) Uani 1 1 d . .
H54 H 0.5029 0.8517 0.0554 0.063 Uiso 1 1 calc R U
C55 C 0.54809(18) 0.83009(19) 0.14014(7) 0.0428(4) Uani 1 1 d . .
H55 H 0.5599 0.9191 0.1484 0.051 Uiso 1 1 calc R U
C56 C 0.56482(17) 0.74038(17) 0.18354(7) 0.0360(4) Uani 1 1 d . .
H56 H 0.5854 0.7683 0.2215 0.043 Uiso 1 1 calc R U

loop_
_atom_site_aniso_label
_atom_site_aniso_U_11
_atom_site_aniso_U_22
_atom_site_aniso_U_33
_atom_site_aniso_U_23
_atom_site_aniso_U_13
_atom_site_aniso_U_12
O1 0.0287(5) 0.0387(6) 0.0345(6) -0.0023(5) 0.0066(4) -0.0041(5)
O2 0.0382(6) 0.0332(6) 0.0453(7) -0.0046(5) 0.0163(5) 0.0007(5)
N1 0.0280(6) 0.0332(7) 0.0301(7) -0.0012(6) 0.0049(5) -0.0048(5)
N2 0.0307(6) 0.0299(7) 0.0299(7) 0.0019(5) 0.0078(5) 0.0024(6)
C1 0.0310(7) 0.0231(8) 0.0321(8) -0.0020(6) 0.0052(6) -0.0018(6)
C2 0.0296(7) 0.0305(8) 0.0304(8) 0.0023(6) 0.0009(6) -0.0028(6)
C3 0.0312(7) 0.0299(8) 0.0269(7) 0.0016(6) 0.0030(6) -0.0017(6)
C4 0.0295(7) 0.0306(8) 0.0310(8) 0.0011(6) 0.0036(6) 0.0007(6)
C5 0.0274(7) 0.0322(8) 0.0358(8) -0.0019(7) 0.0100(6) -0.0043(6)
C6 0.0337(8) 0.0364(9) 0.0395(9) -0.0002(7) 0.0099(7) -0.0013(7)
C11 0.0349(8) 0.0310(8) 0.0304(8) -0.0019(6) 0.0038(6) -0.0064(6)
C12 0.0389(9) 0.0522(11) 0.0369(9) 0.0005(8) 0.0028(7) 0.0003(8)
C13 0.0519(11) 0.0829(16) 0.0362(10) 0.0066(10) -0.0060(8) 0.0009(11)
C14 0.0609(12) 0.0972(18) 0.0283(9) -0.0026(10) 0.0033(8) -0.0092(12)
C15 0.0487(10) 0.0721(14) 0.0366(9) -0.0093(9) 0.0118(8) -0.0084(10)
C16 0.0357(8) 0.0455(10) 0.0354(9) -0.0056(8) 0.0054(7) -0.0056(7)
C21 0.0341(8) 0.0310(9) 0.0531(10) -0.0005(8) -0.0039(7) 0.0006(7)
C22 0.0816(15) 0.0477(13) 0.0605(13) 0.0002(10) -0.0298(11) 0.0156(11)
C23 0.0523(11) 0.0344(10) 0.0600(12) -0.0041(9) -0.0019(9) 0.0070(8)
C41 0.0305(8) 0.0352(9) 0.0326(8) 0.0024(7) 0.0026(6) -0.0001(6)
O42 0.0465(6) 0.0423(7) 0.0312(6) 0.0005(5) -0.0018(5) -0.0119(5)
C43 0.0455(10) 0.0500(11) 0.0378(9) -0.0071(8) -0.0043(7) -0.0110(8)
C44 0.0410(9) 0.0421(10) 0.0486(10) -0.0060(8) -0.0039(8) -0.0101(8)
C45 0.0367(8) 0.0377(9) 0.0418(9) 0.0027(7) 0.0026(7) -0.0070(7)
C46 0.0829(16) 0.0761(17) 0.0401(11) -0.0089(11) -0.0031(10) -0.0263(13)
C51 0.0322(8) 0.0391(9) 0.0316(8) 0.0002(7) 0.0121(6) -0.0028(7)
C52 0.0650(12) 0.0479(11) 0.0353(9) -0.0036(8) 0.0132(8) -0.0119(9)
C53 0.0800(15) 0.0670(15) 0.0308(9) 0.0020(9) 0.0090(9) -0.0109(11)
C54 0.0621(12) 0.0569(13) 0.0407(10) 0.0164(9) 0.0160(9) 0.0020(10)
C55 0.0453(10) 0.0397(10) 0.0460(10) 0.0059(8) 0.0162(8) 0.0039(8)
C56 0.0364(8) 0.0395(9) 0.0341(8) 0.0003(7) 0.0116(7) 0.0007(7)

loop_
_atom_type_symbol
_atom_type_description
_atom_type_scat_dispersion_real
_atom_type_scat_dispersion_imag
_atom_type_scat_source
C C 0.0033 0.0016 'International Tables Vol C Tables 4.2.6.8 and 6.1.1.4'
H H 0.0000 0.0000 'International Tables Vol C Tables 4.2.6.8 and 6.1.1.4'
N N 0.0061 0.0033 'International Tables Vol C Tables 4.2.6.8 and 6.1.1.4'
O O 0.0106 0.0060 'International Tables Vol C Tables 4.2.6.8 and 6.1.1.4'

loop_
_geom_angle_atom_site_label_1
_geom_angle_atom_site_label_2
_geom_angle_atom_site_label_3
_geom_angle
C1 N1 C2 125.00(13)
C1 N1 H1 119.6(12)
C2 N1 H1 115.4(12)
C5 N2 C4 123.58(14)
C5 N2 H2 118.5(12)
C4 N2 H2 117.9(12)
O1 C1 N1 123.19(14)
O1 C1 C11 120.69(13)
N1 C1 C11 116.11(13)
N1 C2 C3 112.06(13)
N1 C2 C21 108.81(13)
C3 C2 C21 115.07(13)
N1 C2 H2A 106.8
C3 C2 H2A 106.8
C21 C2 H2A 106.8
C6 C3 C2 111.07(13)
C6 C3 C4 111.98(13)
C2 C3 C4 114.12(12)
C6 C3 H3 106.4
C2 C3 H3 106.4
C4 C3 H3 106.4
N2 C4 C41 105.83(13)
N2 C4 C3 114.74(12)
C41 C4 C3 112.45(12)
N2 C4 H4 107.9
C41 C4 H4 107.9
C3 C4 H4 107.9
O2 C5 N2 123.36(15)
O2 C5 C51 120.45(14)
N2 C5 C51 116.19(14)
C3 C6 H6A 109.5
C3 C6 H6B 109.5
H6A C6 H6B 109.5
C3 C6 H6C 109.5
H6A C6 H6C 109.5
H6B C6 H6C 109.5
C12 C11 C16 118.95(15)
C12 C11 C1 118.76(14)
C16 C11 C1 122.16(14)
C13 C12 C11 120.37(17)
C13 C12 H12 119.8
C11 C12 H12 119.8
C14 C13 C12 120.26(18)
C14 C13 H13 119.9
C12 C13 H13 119.9
C13 C14 C15 119.80(17)
C13 C14 H14 120.1
C15 C14 H14 120.1
C14 C15 C16 120.28(18)
C14 C15 H15 119.9
C16 C15 H15 119.9
C15 C16 C11 120.31(16)
C15 C16 H16 119.8
C11 C16 H16 119.8
C22 C21 C23 109.76(16)
C22 C21 C2 112.22(15)
C23 C21 C2 110.86(14)
C22 C21 H21 108.0
C23 C21 H21 108.0
C2 C21 H21 108.0
C21 C22 H22A 109.5
C21 C22 H22B 109.5
H22A C22 H22B 109.5
C21 C22 H22C 109.5
H22A C22 H22C 109.5
H22B C22 H22C 109.5
C21 C23 H23A 109.5
C21 C23 H23B 109.5
H23A C23 H23B 109.5
C21 C23 H23C 109.5
H23A C23 H23C 109.5
H23B C23 H23C 109.5
C45 C41 O42 109.67(14)
C45 C41 C4 132.91(15)
O42 C41 C4 117.42(13)
C41 O42 C43 107.10(13)
C44 C43 O42 109.10(15)
C44 C43 C46 134.87(18)
O42 C43 C46 115.97(17)
C43 C44 C45 107.54(16)
C43 C44 H44 126.2
C45 C44 H44 126.2
C41 C45 C44 106.58(15)
C41 C45 H45 126.7
C44 C45 H45 126.7
C43 C46 H46A 109.5
C43 C46 H46B 109.5
H46A C46 H46B 109.5
C43 C46 H46C 109.5
H46A C46 H46C 109.5
H46B C46 H46C 109.5
C56 C51 C52 119.37(16)
C56 C51 C5 121.85(14)
C52 C51 C5 118.69(16)
C53 C52 C51 120.34(19)
C53 C52 H52 119.8
C51 C52 H52 119.8
C54 C53 C52 120.03(19)
C54 C53 H53 120.0
C52 C53 H53 120.0
C53 C54 C55 120.03(18)
C53 C54 H54 120.0
C55 C54 H54 120.0
C54 C55 C56 120.18(18)
C54 C55 H55 119.9
C56 C55 H55 119.9
C51 C56 C55 120.00(16)
C51 C56 H56 120.0
C55 C56 H56 120.0

loop_
_geom_bond_atom_site_label_1
_geom_bond_atom_site_label_2
_geom_bond_distance
O1 C1 1.2398(18)
O2 C5 1.2397(19)
N1 C1 1.339(2)
N1 C2 1.4610(19)
N1 H1 0.86(2)
N2 C5 1.3409(19)
N2 C4 1.466(2)
N2 H2 0.89(2)
C1 C11 1.503(2)
C2 C3 1.541(2)
C2 C21 1.541(2)
C2 H2A 1.0000
C3 C6 1.524(2)
C3 C4 1.553(2)
C3 H3 1.0000
C4 C41 1.512(2)
C4 H4 1.0000
C5 C51 1.502(2)
C6 H6A 0.9800
C6 H6B 0.9800
C6 H6C 0.9800
C11 C12 1.390(2)
C11 C16 1.395(2)
C12 C13 1.384(2)
C12 H12 0.9500
C13 C14 1.381(3)
C13 H13 0.9500
C14 C15 1.382(3)
C14 H14 0.9500
C15 C16 1.382(2)
C15 H15 0.9500
C16 H16 0.9500
C21 C22 1.513(3)
C21 C23 1.523(3)
C21 H21 1.0000
C22 H22A 0.9800
C22 H22B 0.9800
C22 H22C 0.9800
C23 H23A 0.9800
C23 H23B 0.9800
C23 H23C 0.9800
C41 C45 1.347(2)
C41 O42 1.3738(19)
O42 C43 1.384(2)
C43 C44 1.340(3)
C43 C46 1.487(3)
C44 C45 1.430(2)
C44 H44 0.9500
C45 H45 0.9500
C46 H46A 0.9800
C46 H46B 0.9800
C46 H46C 0.9800
C51 C56 1.389(2)
C51 C52 1.391(2)
C52 C53 1.387(3)
C52 H52 0.9500
C53 C54 1.379(3)
C53 H53 0.9500
C54 C55 1.384(3)
C54 H54 0.9500
C55 C56 1.390(2)
C55 H55 0.9500
C56 H56 0.9500

loop_
_geom_hbond_atom_site_label_D
_geom_hbond_atom_site_label_H
_geom_hbond_atom_site_label_A
_geom_hbond_distance_DH
_geom_hbond_distance_HA
_geom_hbond_distance_DA
_geom_hbond_angle_DHA
_geom_hbond_site_symmetry_A
N1 H1 O2 0.86(2) 2.06(2) 2.8639(17) 156.4(18) .
N2 H2 O1 0.89(2) 2.00(2) 2.8790(17) 169.0(17) 2
C45 H45 O2 0.95 2.63 3.445(2) 143.9 2_655

loop_
_geom_torsion_atom_site_label_1
_geom_torsion_atom_site_label_2
_geom_torsion_atom_site_label_3
_geom_torsion_atom_site_label_4
_geom_torsion
C2 N1 C1 O1 7.3(2)
C2 N1 C1 C11 -171.60(14)
C1 N1 C2 C3 -106.05(16)
C1 N1 C2 C21 125.56(16)
N1 C2 C3 C6 70.15(16)
C21 C2 C3 C6 -164.84(14)
N1 C2 C3 C4 -57.58(16)
C21 C2 C3 C4 67.43(17)
C5 N2 C4 C41 130.17(15)
C5 N2 C4 C3 -105.24(16)
C6 C3 C4 N2 -46.32(18)
C2 C3 C4 N2 80.94(16)
C6 C3 C4 C41 74.70(16)
C2 C3 C4 C41 -158.04(13)
C4 N2 C5 O2 9.7(2)
C4 N2 C5 C51 -170.61(13)
O1 C1 C11 C12 26.5(2)
N1 C1 C11 C12 -154.55(16)
O1 C1 C11 C16 -149.32(16)
N1 C1 C11 C16 29.6(2)
C16 C11 C12 C13 -1.1(3)
C1 C11 C12 C13 -177.04(18)
C11 C12 C13 C14 1.0(3)
C12 C13 C14 C15 0.1(4)
C13 C14 C15 C16 -1.2(4)
C14 C15 C16 C11 1.1(3)
C12 C11 C16 C15 0.0(3)
C1 C11 C16 C15 175.83(16)
N1 C2 C21 C22 -178.24(15)
C3 C2 C21 C22 55.1(2)
N1 C2 C21 C23 -55.12(18)
C3 C2 C21 C23 178.20(14)
N2 C4 C41 C45 -26.6(2)
C3 C4 C41 C45 -152.65(17)
N2 C4 C41 O42 153.95(13)
C3 C4 C41 O42 27.95(19)
C45 C41 O42 C43 0.73(18)
C4 C41 O42 C43 -179.73(14)
C41 O42 C43 C44 -1.0(2)
C41 O42 C43 C46 176.63(17)
O42 C43 C44 C45 0.8(2)
C46 C43 C44 C45 -176.1(2)
O42 C41 C45 C44 -0.24(18)
C4 C41 C45 C44 -179.68(17)
C43 C44 C45 C41 -0.4(2)
O2 C5 C51 C56 -142.28(16)
N2 C5 C51 C56 38.0(2)
O2 C5 C51 C52 34.2(2)
N2 C5 C51 C52 -145.47(15)
C56 C51 C52 C53 -0.3(3)
C5 C51 C52 C53 -176.90(17)
C51 C52 C53 C54 2.1(3)
C52 C53 C54 C55 -1.9(3)
C53 C54 C55 C56 0.0(3)
C52 C51 C56 C55 -1.6(2)
C5 C51 C56 C55 174.85(14)
C54 C55 C56 C51 1.8(2)
